data_2008004
loop_
_publ_author_name
'Burgess, John'
'Fawcett, John'
'Russell, David R.'
'Waltham, Emma'

_publ_section_title
;
 Four <i>N</i>-Benzyl-Substituted 2-Ethyl-3-hydroxypyridin-4-ones
;
_journal_issue 12
_journal_name_full 'Acta Crystallographica Section C'
_journal_page_first 2011
_journal_page_last 2015
_journal_paper_doi 10.1107/S0108270198008488
_journal_volume 54
_journal_year 1998
_chemical_formula_moiety 'C14 H14 F N O2'
_chemical_formula_sum 'C14 H14 F N O2'
_chemical_formula_weight 247.26
_chemical_name_systematic
;
3-Hydroxy-2-ethyl-1-4fluorobenzyl-pyridin-4-one
;
_space_group_IT_number 2
_symmetry_cell_setting triclinic
_symmetry_space_group_name_Hall '-P 1'
_symmetry_space_group_name_H-M 'P -1'
_audit_creation_method SHELXL
_cell_angle_alpha 113.050(10)
_cell_angle_beta 100.200(10)
_cell_angle_gamma 90.740(10)
_cell_formula_units_Z 4
_cell_length_a 7.2660(10)
_cell_length_b 12.408(2)
_cell_length_c 14.681(2)
_cell_measurement_reflns_used 27
_cell_measurement_temperature 190(2)
_cell_measurement_theta_max 12.49
_cell_measurement_theta_min 2.61
_cell_volume 1193.7(3)
_computing_cell_refinement XSCANS
_computing_data_collection 'XSCANS (Fait, 1991)'
_computing_data_reduction XSCANS
_computing_molecular_graphics SHELXTL/PC
_computing_publication_material SHELXTL/PC
_computing_structure_refinement SHELXTL/PC
_computing_structure_solution 'SHELXTL/PC (Sheldrick, 1996)'
_diffrn_ambient_temperature 190(2)
_diffrn_measurement_device 'Siemens P4'
_diffrn_measurement_method \w
_diffrn_radiation_monochromator graphite
_diffrn_radiation_source 'fine-focus sealed tube'
_diffrn_radiation_type MoK\a
_diffrn_radiation_wavelength 0.71073
_diffrn_reflns_av_R_equivalents 0.012
_diffrn_reflns_av_sigmaI/netI 0.0239
_diffrn_reflns_limit_h_max 8
_diffrn_reflns_limit_h_min -1
_diffrn_reflns_limit_k_max 13
_diffrn_reflns_limit_k_min -13
_diffrn_reflns_limit_l_max 17
_diffrn_reflns_limit_l_min -17
_diffrn_reflns_number 4713
_diffrn_reflns_theta_max 25
_diffrn_reflns_theta_min 2.79
_diffrn_standards_decay_% <2
_diffrn_standards_interval_count 100
_diffrn_standards_number 3
_exptl_absorpt_coefficient_mu 0.102
_exptl_absorpt_correction_type none
_exptl_crystal_colour colourless
_exptl_crystal_density_diffrn 1.376
_exptl_crystal_density_method 'not measured'
_exptl_crystal_description plate
_exptl_crystal_F_000 520
_exptl_crystal_size_max 0.49
_exptl_crystal_size_mid 0.34
_exptl_crystal_size_min 0.15
_refine_diff_density_max 0.231
_refine_diff_density_min -0.184
_refine_ls_extinction_method none
_refine_ls_goodness_of_fit_all 1.043
_refine_ls_goodness_of_fit_obs 1.076
_refine_ls_hydrogen_treatment 'H atoms treated by a mixture of independent and constrained refinement'
_refine_ls_matrix_type full
_refine_ls_number_parameters 333
_refine_ls_number_reflns 4013
_refine_ls_number_restraints 0
_refine_ls_restrained_S_all 1.043
_refine_ls_restrained_S_obs 1.076
_refine_ls_R_factor_all 0.053
_refine_ls_R_factor_obs 0.038
_refine_ls_shift/esd_max -0.008
_refine_ls_shift/esd_mean 0.000
_refine_ls_structure_factor_coef Fsqd
_refine_ls_weighting_details 'w = 1/[\s^2^(Fo^2^)+(0.0473P)^2^+0.3277P] where P = (Fo^2^+2Fc^2^)/3'
_refine_ls_weighting_scheme calc
_refine_ls_wR_factor_all 0.099
_refine_ls_wR_factor_obs 0.090
_reflns_number_observed 3167
_reflns_number_total 4013
_reflns_observed_criterion I>2\s(I)
_cod_data_source_file os1028.cif
_cod_data_source_block 4F
_cod_depositor_comments
;
The following automatic conversions were performed:
'_symmetry_cell_setting' value 'Triclinic' changed to 'triclinic'
according to '/home/saulius/struct/CIF-dictionaries/cif_core.dic'
dictionary named 'cif_core.dic' version 2.4.1 from 2010-06-29.

Automatic conversion script
Id: cif_fix_enum 1527 2010-12-29 10:47:43Z saulius 

The following automatic conversions were performed:

'_symmetry_cell_setting' value 'Triclinic' changed to 'triclinic'
according to /home/saulius/struct/CIF-dictionaries/cif_core.dic
dictionary named 'cif_core.dic' version 2.4.1 from 2010-06-29.

Automatic conversion script
Id: cif_fix_values 1715 2011-07-08 13:25:40Z adriana 

The following automatic conversions were performed:

'_refine_ls_weighting_scheme' value 'calc w =
1/[\s^2^(Fo^2^)+(0.0473P)^2^+0.3277P] where P = (Fo^2^+2Fc^2^)/3' was
changed to 'calc'. New tag '_refine_ls_weighting_details' was
created. The value of the new tag was set to 'w =
1/[\s^2^(Fo^2^)+(0.0473P)^2^+0.3277P] where P = (Fo^2^+2Fc^2^)/3'.

Automatic conversion script
Id: cif_fix_values 3143 2015-03-26 13:38:13Z robertas 
;
_cod_database_code 2008004

loop_
_symmetry_equiv_pos_as_xyz
'x, y, z'
'-x, -y, -z'

loop_
_atom_site_aniso_label
_atom_site_aniso_U_11
_atom_site_aniso_U_22
_atom_site_aniso_U_33
_atom_site_aniso_U_12
_atom_site_aniso_U_13
_atom_site_aniso_U_23
O1 0.0229(6) 0.0374(7) 0.0475(8) 0.0034(5) 0.0064(5) 0.0267(6)
O2 0.0366(7) 0.0421(7) 0.0472(8) 0.0132(6) 0.0177(6) 0.0303(6)
F1 0.0802(9) 0.0739(9) 0.0419(7) 0.0157(7) 0.0231(6) 0.0250(7)
N1 0.0259(8) 0.0270(7) 0.0299(7) 0.0014(6) 0.0041(6) 0.0135(6)
C1 0.0428(13) 0.098(2) 0.0461(13) 0.0204(12) 0.0052(10) 0.0348(13)
C2 0.0316(10) 0.0372(10) 0.0413(10) 0.0053(8) 0.0067(8) 0.0220(9)
C3 0.0242(9) 0.0257(9) 0.0267(8) 0.0018(7) 0.0032(7) 0.0095(7)
C4 0.0212(8) 0.0265(9) 0.0262(8) 0.0010(7) 0.0027(6) 0.0087(7)
C5 0.0287(9) 0.0270(9) 0.0233(8) 0.0059(7) 0.0056(7) 0.0108(7)
C6 0.0262(9) 0.0329(9) 0.0279(9) 0.0094(7) 0.0059(7) 0.0130(7)
C7 0.0218(9) 0.0331(9) 0.0298(9) 0.0023(7) 0.0050(7) 0.0118(7)
C8 0.0326(10) 0.0279(9) 0.0390(10) -0.0009(7) 0.0075(8) 0.0160(8)
C9 0.0212(8) 0.0309(9) 0.0361(9) 0.0022(7) 0.0021(7) 0.0183(8)
C10 0.0349(10) 0.0315(10) 0.0441(11) 0.0032(8) 0.0047(8) 0.0211(9)
C11 0.0413(11) 0.0504(12) 0.0462(12) 0.0049(9) 0.0095(9) 0.0326(10)
C12 0.0412(11) 0.0527(12) 0.0318(10) 0.0101(9) 0.0099(8) 0.0204(9)
C13 0.0483(12) 0.0337(10) 0.0394(11) 0.0042(9) 0.0055(9) 0.0117(9)
C14 0.0380(10) 0.0323(10) 0.0392(10) 0.0000(8) 0.0057(8) 0.0186(8)
O1A 0.0228(6) 0.0368(7) 0.0384(7) 0.0029(5) 0.0077(5) 0.0234(6)
O2A 0.0271(6) 0.0399(7) 0.0403(7) 0.0028(5) 0.0058(5) 0.0255(6)
F1A 0.0803(10) 0.0869(10) 0.0366(7) -0.0267(8) -0.0109(6) 0.0281(7)
N1A 0.0256(7) 0.0259(7) 0.0251(7) -0.0011(6) 0.0054(6) 0.0108(6)
C1A 0.0294(10) 0.0465(11) 0.0339(10) 0.0068(8) 0.0041(8) 0.0201(9)
C2A 0.0297(9) 0.0283(9) 0.0327(9) 0.0072(7) 0.0110(7) 0.0166(7)
C3A 0.0257(9) 0.0201(8) 0.0216(8) 0.0021(6) 0.0057(6) 0.0044(7)
C4A 0.0222(8) 0.0225(8) 0.0236(8) 0.0003(6) 0.0044(6) 0.0070(7)
C5A 0.0272(9) 0.0238(8) 0.0223(8) 0.0011(7) 0.0031(7) 0.0069(7)
C6A 0.0242(9) 0.0308(9) 0.0259(8) 0.0043(7) 0.0038(7) 0.0094(7)
C7A 0.0222(9) 0.0355(10) 0.0274(9) -0.0004(7) 0.0064(7) 0.0099(7)
C8A 0.0328(10) 0.0294(9) 0.0341(9) -0.0020(7) 0.0096(8) 0.0147(8)
C9A 0.0304(9) 0.0316(9) 0.0327(9) -0.0005(7) 0.0123(7) 0.0176(8)
C10A 0.0410(11) 0.0363(10) 0.0334(10) 0.0059(8) 0.0120(8) 0.0174(8)
C11A 0.0583(13) 0.0386(11) 0.0329(10) -0.0038(9) 0.0141(9) 0.0108(9)
C12A 0.0471(12) 0.0591(14) 0.0308(10) -0.0148(10) 0.0019(9) 0.0233(10)
C13A 0.0407(12) 0.0573(14) 0.0497(12) 0.0006(10) 0.0039(9) 0.0371(11)
C14A 0.0421(11) 0.0369(10) 0.0445(11) 0.0037(8) 0.0124(9) 0.0233(9)

loop_
_atom_site_label
_atom_site_fract_x
_atom_site_fract_y
_atom_site_fract_z
_atom_site_U_iso_or_equiv
_atom_site_thermal_displace_type
_atom_site_calc_flag
_atom_site_refinement_flags
_atom_site_occupancy
_atom_site_disorder_group
_atom_site_type_symbol
O1 0.1694(2) 0.34944(11) -0.09334(10) 0.0329(3) Uani d . 1 . O
O2 0.4508(2) 0.22824(11) -0.04090(9) 0.0367(3) Uani d . 1 . O
F1 0.7541(2) 0.36790(12) -0.58797(9) 0.0632(4) Uani d . 1 . F
N1 0.5652(2) 0.47043(12) -0.15164(10) 0.0271(3) Uani d . 1 . N
C1 0.1458(3) 0.4653(2) -0.2796(2) 0.0607(6) Uani d . 1 . C
H1B 0.0488(3) 0.5113(2) -0.2942(2) 0.091 Uiso calc R 1 . H
H1C 0.0933(3) 0.3866(2) -0.2978(2) 0.091 Uiso calc R 1 . H
H1D 0.2414(3) 0.4636(2) -0.3176(2) 0.091 Uiso calc R 1 . H
C2 0.2312(3) 0.5196(2) -0.16777(13) 0.0348(4) Uani d . 1 . C
H2A 0.2821(3) 0.5997(2) -0.14936(13) 0.042 Uiso calc R 1 . H
H2B 0.1339(3) 0.5226(2) -0.12957(13) 0.042 Uiso calc R 1 . H
C3 0.3843(2) 0.45110(14) -0.14046(12) 0.0261(4) Uani d . 1 . C
C4 0.3478(2) 0.36820(14) -0.10448(12) 0.0255(4) Uani d . 1 . C
C5 0.4904(2) 0.30213(14) -0.07596(12) 0.0260(4) Uani d . 1 . C
C6 0.6724(2) 0.32787(15) -0.08857(12) 0.0286(4) Uani d . 1 . C
H6A 0.7714(2) 0.28797(15) -0.07182(12) 0.034 Uiso calc R 1 . H
C7 0.7035(2) 0.40999(15) -0.12477(12) 0.0285(4) Uani d . 1 . C
H7A 0.8248(2) 0.42559(15) -0.13148(12) 0.034 Uiso calc R 1 . H
C8 0.6183(3) 0.55564(15) -0.19182(13) 0.0323(4) Uani d . 1 . C
H8A 0.7344(3) 0.60089(15) -0.14954(13) 0.039 Uiso calc R 1 . H
H8B 0.5220(3) 0.60988(15) -0.18716(13) 0.039 Uiso calc R 1 . H
C9 0.6447(2) 0.50107(14) -0.30007(13) 0.0283(4) Uani d . 1 . C
C10 0.7047(2) 0.5755(2) -0.34166(14) 0.0354(4) Uani d . 1 . C
H10A 0.7206(2) 0.6563(2) -0.30369(14) 0.042 Uiso calc R 1 . H
C11 0.7408(3) 0.5315(2) -0.43839(15) 0.0416(5) Uani d . 1 . C
H11A 0.7810(3) 0.5816(2) -0.46571(15) 0.050 Uiso calc R 1 . H
C12 0.7160(3) 0.4123(2) -0.49299(14) 0.0404(5) Uani d . 1 . C
C13 0.6540(3) 0.3364(2) -0.45602(14) 0.0418(5) Uani d . 1 . C
H13A 0.6360(3) 0.2559(2) -0.49527(14) 0.050 Uiso calc R 1 . H
C14 0.6183(3) 0.3813(2) -0.35873(14) 0.0354(4) Uani d . 1 . C
H14A 0.5761(3) 0.3304(2) -0.33268(14) 0.043 Uiso calc R 1 . H
O1A 0.3558(2) 0.14873(10) 0.08835(9) 0.0298(3) Uani d . 1 . O
O2A 0.0495(2) 0.24249(10) 0.01684(9) 0.0329(3) Uani d . 1 . O
F1A 0.3056(2) 0.15653(13) 0.62785(9) 0.0702(4) Uani d . 1 . F
N1A -0.0148(2) 0.03063(11) 0.16518(10) 0.0253(3) Uani d . 1 . N
C1A 0.4600(2) 0.0890(2) 0.28210(13) 0.0356(4) Uani d . 1 . C
H1AB 0.5642(2) 0.0501(2) 0.30079(13) 0.053 Uiso calc R 1 . H
H1AC 0.3918(2) 0.1177(2) 0.33602(13) 0.053 Uiso calc R 1 . H
H1AD 0.5054(2) 0.1537(2) 0.26938(13) 0.053 Uiso calc R 1 . H
C2A 0.3300(2) 0.00196(14) 0.18656(12) 0.0282(4) Uani d . 1 . C
H2AA 0.4007(2) -0.02801(14) 0.13294(12) 0.034 Uiso calc R 1 . H
H2AB 0.2871(2) -0.06406(14) 0.19955(12) 0.034 Uiso calc R 1 . H
C3A 0.1619(2) 0.05543(13) 0.15152(11) 0.0236(3) Uani d . 1 . C
C4A 0.1815(2) 0.12776(13) 0.10257(11) 0.0235(3) Uani d . 1 . C
C5A 0.0261(2) 0.17882(14) 0.06418(12) 0.0254(4) Uani d . 1 . C
C6A -0.1497(2) 0.14996(14) 0.08231(12) 0.0277(4) Uani d . 1 . C
H6AA -0.2562(2) 0.18114(14) 0.06086(12) 0.033 Uiso calc R 1 . H
C7A -0.1646(2) 0.07769(15) 0.13039(12) 0.0291(4) Uani d . 1 . C
H7AA -0.2824(2) 0.05959(15) 0.13994(12) 0.035 Uiso calc R 1 . H
C8A -0.0444(2) -0.04671(15) 0.21730(12) 0.0311(4) Uani d . 1 . C
H8AA 0.0072(2) -0.12080(15) 0.18501(12) 0.037 Uiso calc R 1 . H
H8AB -0.1781(2) -0.06317(15) 0.21060(12) 0.037 Uiso calc R 1 . H
C9A 0.0464(2) 0.00764(15) 0.32816(13) 0.0293(4) Uani d . 1 . C
C10A 0.0274(3) 0.1239(2) 0.38753(13) 0.0352(4) Uani d . 1 . C
H10B -0.0449(3) 0.1683(2) 0.35909(13) 0.042 Uiso calc R 1 . H
C11A 0.1142(3) 0.1749(2) 0.48858(14) 0.0438(5) Uani d . 1 . C
H11B 0.1013(3) 0.2529(2) 0.52821(14) 0.053 Uiso calc R 1 . H
C12A 0.2198(3) 0.1070(2) 0.52845(14) 0.0450(5) Uani d . 1 . C
C13A 0.2413(3) -0.0078(2) 0.4731(2) 0.0450(5) Uani d . 1 . C
H13B 0.3130(3) -0.0517(2) 0.5025(2) 0.054 Uiso calc R 1 . H
C14A 0.1538(3) -0.0579(2) 0.37199(14) 0.0384(4) Uani d . 1 . C
H14B 0.1671(3) -0.1361(2) 0.33316(14) 0.046 Uiso calc R 1 . H
H1 0.171(3) 0.3076(18) -0.0586(16) 0.049(6) Uiso d . 1 . H
H1A 0.351(3) 0.1794(19) 0.0430(16) 0.054(6) Uiso d . 1 . H

loop_
_atom_type_symbol
_atom_type_description
_atom_type_scat_dispersion_real
_atom_type_scat_dispersion_imag
_atom_type_scat_source
C C 0.0033 0.0016 'International Tables Vol C Tables 4.2.6.8 and 6.1.1.4'
H H 0.0000 0.0000 'International Tables Vol C Tables 4.2.6.8 and 6.1.1.4'
N N 0.0061 0.0033 'International Tables Vol C Tables 4.2.6.8 and 6.1.1.4'
O O 0.0106 0.0060 'International Tables Vol C Tables 4.2.6.8 and 6.1.1.4'
F F 0.0171 0.0103 'International Tables Vol C Tables 4.2.6.8 and 6.1.1.4'

loop_
_geom_angle_atom_site_label_1
_geom_angle_atom_site_label_2
_geom_angle_atom_site_label_3
_geom_angle
C7 N1 C3 120.03(14)
C7 N1 C8 116.98(14)
C3 N1 C8 123.00(13)
C3 C2 C1 111.8(2)
C4 C3 N1 118.73(14)
C4 C3 C2 120.88(15)
N1 C3 C2 120.39(14)
O1 C4 C3 118.64(14)
O1 C4 C5 118.67(14)
C3 C4 C5 122.68(15)
O2 C5 C6 124.38(15)
O2 C5 C4 120.42(15)
C6 C5 C4 115.19(14)
C7 C6 C5 120.62(15)
C6 C7 N1 122.7(2)
N1 C8 C9 114.54(14)
C14 C9 C10 118.4(2)
C14 C9 C8 123.69(15)
C10 C9 C8 117.89(15)
C11 C10 C9 121.2(2)
C12 C11 C10 118.4(2)
C13 C12 F1 118.8(2)
C13 C12 C11 122.4(2)
F1 C12 C11 118.8(2)
C12 C13 C14 118.8(2)
C9 C14 C13 120.8(2)
C7A N1A C3A 119.93(13)
C7A N1A C8A 118.88(13)
C3A N1A C8A 121.19(13)
C3A C2A C1A 113.21(13)
C4A C3A N1A 118.81(14)
C4A C3A C2A 119.91(14)
N1A C3A C2A 121.25(14)
O1A C4A C3A 117.60(14)
O1A C4A C5A 119.46(14)
C3A C4A C5A 122.92(14)
O2A C5A C6A 124.41(15)
O2A C5A C4A 120.92(14)
C6A C5A C4A 114.66(14)
C7A C6A C5A 121.0(2)
C6A C7A N1A 122.69(15)
N1A C8A C9A 112.32(13)
C10A C9A C14A 118.7(2)
C10A C9A C8A 120.9(2)
C14A C9A C8A 120.4(2)
C9A C10A C11A 121.1(2)
C12A C11A C10A 118.1(2)
F1A C12A C13A 118.7(2)
F1A C12A C11A 118.5(2)
C13A C12A C11A 122.8(2)
C12A C13A C14A 118.5(2)
C13A C14A C9A 120.7(2)

loop_
_geom_bond_atom_site_label_1
_geom_bond_atom_site_label_2
_geom_bond_site_symmetry_2
_geom_bond_distance
_geom_bond_publ_flag
O1 C4 . 1.363(2) ?
O2 C5 . 1.266(2) ?
F1 C12 . 1.365(2) ?
N1 C7 . 1.356(2) ?
N1 C3 . 1.383(2) ?
N1 C8 . 1.474(2) ?
C1 C2 . 1.515(3) ?
C2 C3 . 1.502(2) ?
C3 C4 . 1.370(2) ?
C4 C5 . 1.435(2) ?
C5 C6 . 1.416(2) ?
C6 C7 . 1.354(2) ?
C8 C9 . 1.513(2) ?
C9 C14 . 1.385(2) ?
C9 C10 . 1.393(2) ?
C10 C11 . 1.383(3) ?
C11 C12 . 1.370(3) ?
C12 C13 . 1.364(3) ?
C13 C14 . 1.389(3) ?
O1A C4A . 1.357(2) ?
O2A C5A . 1.267(2) ?
F1A C12A . 1.364(2) ?
N1A C7A . 1.357(2) ?
N1A C3A . 1.383(2) ?
N1A C8A . 1.477(2) ?
C1A C2A . 1.531(2) ?
C2A C3A . 1.504(2) ?
C3A C4A . 1.371(2) ?
C4A C5A . 1.438(2) ?
C5A C6A . 1.419(2) ?
C6A C7A . 1.354(2) ?
C8A C9A . 1.513(2) ?
C9A C10A . 1.386(2) ?
C9A C14A . 1.390(2) ?
C10A C11A . 1.387(3) ?
C11A C12A . 1.373(3) ?
C12A C13A . 1.364(3) ?
C13A C14A . 1.388(3) ?

loop_
_cod_related_entry_id
_cod_related_entry_database
_cod_related_entry_code
1 ChemSpider 25846534
